data_1556206
loop_
_publ_author_name
'Brawn, Ryan A.'
'Guimar\~aes, Cristiano R W'
'McClure, Kim F.'
'Liras, Spiros'

_publ_section_title
;
 Enantioselective hydroarylation of bridged [3.2.1] heterocycles: an
 efficient entry into the homoepibatidine skeleton.
;
_journal_issue 13
_journal_name_full 'Organic letters'
_journal_page_first 3424
_journal_page_last 3427
_journal_paper_doi 10.1021/ol401477r
_journal_volume 15
_journal_year 2013
_chemical_absolute_configuration ad
_chemical_formula_sum 'C16 H21 Cl N2 O3'
_chemical_formula_weight 324.80
_space_group_IT_number 19
_space_group_name_Hall 'P 2ac 2ab'
_space_group_name_H-M_alt 'P 21 21 21'
_symmetry_cell_setting orthorhombic
_symmetry_space_group_name_H-M 'P 21 21 21'
_atom_sites_solution_hydrogens geom
_atom_sites_solution_primary direct
_atom_sites_solution_secondary difmap
_audit_creation_method SHELXL-97
_cell_angle_alpha 90.00
_cell_angle_beta 90.00
_cell_angle_gamma 90.00
_cell_formula_units_Z 4
_cell_length_a 9.9446(8)
_cell_length_b 10.3967(9)
_cell_length_c 16.1629(13)
_cell_measurement_reflns_used 8359
_cell_measurement_temperature 298(2)
_cell_measurement_theta_max 67.84
_cell_measurement_theta_min 5.06
_cell_volume 1671.1(2)
_computing_cell_refinement 'Bruker SAINT'
_computing_data_collection 'Bruker APEX2'
_computing_data_reduction 'Bruker SAINT'
_computing_molecular_graphics 'Bruker SHELXTL'
_computing_publication_material 'Bruker SHELXTL'
_computing_structure_refinement 'SHELXL-97 (Sheldrick, 1997)'
_computing_structure_solution 'SHELXS-97 (Sheldrick, 1990)'
_diffrn_ambient_temperature 298(2)
_diffrn_measured_fraction_theta_full 0.995
_diffrn_measured_fraction_theta_max 0.995
_diffrn_measurement_device_type 'Bruker APEX-II CCD'
_diffrn_measurement_method '\f and \w scans'
_diffrn_radiation_monochromator graphite
_diffrn_radiation_source 'fine-focus sealed tube'
_diffrn_radiation_type CuK\a
_diffrn_radiation_wavelength 1.54178
_diffrn_reflns_av_R_equivalents 0.0905
_diffrn_reflns_av_sigmaI/netI 0.0513
_diffrn_reflns_limit_h_max 11
_diffrn_reflns_limit_h_min -11
_diffrn_reflns_limit_k_max 12
_diffrn_reflns_limit_k_min -12
_diffrn_reflns_limit_l_max 18
_diffrn_reflns_limit_l_min -19
_diffrn_reflns_number 17235
_diffrn_reflns_theta_full 68.63
_diffrn_reflns_theta_max 68.63
_diffrn_reflns_theta_min 5.06
_diffrn_standards_number 0
_exptl_absorpt_coefficient_mu 2.142
_exptl_absorpt_correction_T_max 0.3854
_exptl_absorpt_correction_T_min 0.3236
_exptl_absorpt_correction_type empirical
_exptl_crystal_density_diffrn 1.291
_exptl_crystal_density_method 'not measured'
_exptl_crystal_F_000 688
_exptl_crystal_size_max 0.68
_exptl_crystal_size_mid 0.60
_exptl_crystal_size_min 0.55
_refine_diff_density_max 0.367
_refine_diff_density_min -0.211
_refine_diff_density_rms 0.063
_refine_ls_abs_structure_details 'Flack H D (1983), Acta Cryst. A39, 876-881'
_refine_ls_abs_structure_Flack 0.04(2)
_refine_ls_extinction_method none
_refine_ls_goodness_of_fit_ref 1.069
_refine_ls_hydrogen_treatment mixed
_refine_ls_matrix_type full
_refine_ls_number_parameters 202
_refine_ls_number_reflns 3047
_refine_ls_number_restraints 0
_refine_ls_restrained_S_all 1.069
_refine_ls_R_factor_all 0.0625
_refine_ls_R_factor_gt 0.0613
_refine_ls_shift/su_max 0.000
_refine_ls_shift/su_mean 0.000
_refine_ls_structure_factor_coef Fsqd
_refine_ls_weighting_details 'calc w=1/[\s^2^(Fo^2^)+(0.1172P)^2^+0.1491P] where P=(Fo^2^+2Fc^2^)/3'
_refine_ls_weighting_scheme calc
_refine_ls_wR_factor_gt 0.1649
_refine_ls_wR_factor_ref 0.1671
_reflns_number_gt 2921
_reflns_number_total 3047
_reflns_threshold_expression >2sigma(I)
_cod_data_source_file ol401477r_si_004.cif
_cod_data_source_block z238g
_cod_depositor_comments
;
The following automatic conversions were performed:

data item '_symmetry_cell_setting' value 'Orthorhombic' was changed
to 'orthorhombic' in accordance with the
/home/saulius/struct/COD-crude-data/automatic-downloads/DataCite-retrospective/ACS/depositions/lib/dictionaries/cif_core.dic
dictionary named 'cif_core.dic' version 2.4.2 last updated on
2011-04-26.

Automatic conversion script
Id: cif_fix_values 6909 2019-04-08 15:41:33Z antanas 
;
_cod_original_sg_symbol_H-M P2(1)2(1)2(1)
_cod_database_code 1556206

loop_
_symmetry_equiv_pos_as_xyz
'x, y, z'
'-x+1/2, -y, z+1/2'
'-x, y+1/2, -z+1/2'
'x+1/2, -y+1/2, -z'

loop_
_atom_site_label
_atom_site_type_symbol
_atom_site_fract_x
_atom_site_fract_y
_atom_site_fract_z
_atom_site_U_iso_or_equiv
_atom_site_adp_type
_atom_site_occupancy
_atom_site_symmetry_multiplicity
_atom_site_calc_flag
_atom_site_refinement_flags
C1 C -0.0788(3) 0.5403(3) 0.0702(2) 0.0654(8) Uani 1 1 d .
H016 H -0.0030 0.5110 0.0981 0.079 Uiso 1 1 calc R
C2 C -0.0756(4) 0.6560(3) 0.0295(2) 0.0683(8) Uani 1 1 d .
H018 H 0.0012 0.7071 0.0289 0.082 Uiso 1 1 calc R
C3 C -0.1908(4) 0.6926(3) -0.01015(16) 0.0558(6) Uani 1 1 d .
C4 C -0.3020(3) 0.5157(3) 0.02675(16) 0.0520(6) Uani 1 1 d .
H013 H -0.3804 0.4670 0.0253 0.062 Uiso 1 1 calc R
C5 C -0.1957(3) 0.4668(3) 0.06978(14) 0.0469(5) Uani 1 1 d .
C6 C -0.2052(3) 0.3381(2) 0.11264(14) 0.0467(5) Uani 1 1 d .
H010 H -0.2936 0.3003 0.1012 0.056 Uiso 1 1 calc R
C7 C -0.1848(3) 0.3460(3) 0.20784(15) 0.0529(6) Uani 1 1 d .
H01A H -0.1620 0.4330 0.2245 0.063 Uiso 1 1 calc R
H01B H -0.2657 0.3198 0.2368 0.063 Uiso 1 1 calc R
C8 C -0.0691(2) 0.2538(3) 0.22644(15) 0.0557(7) Uani 1 1 d .
H009 H -0.0157 0.2816 0.2742 0.067 Uiso 1 1 calc R
C9 C -0.0951(2) 0.2432(3) 0.08521(15) 0.0482(6) Uani 1 1 d .
H007 H -0.0606 0.2632 0.0299 0.058 Uiso 1 1 calc R
C10 C -0.1193(4) 0.1171(4) 0.2356(2) 0.0717(9) Uani 1 1 d .
H02C H -0.0432 0.0586 0.2367 0.086 Uiso 1 1 calc R
H02D H -0.1671 0.1085 0.2876 0.086 Uiso 1 1 calc R
C11 C -0.1460(4) 0.1065(3) 0.09116(19) 0.0637(7) Uani 1 1 d .
H02A H -0.2117 0.0913 0.0479 0.076 Uiso 1 1 calc R
H02B H -0.0719 0.0473 0.0829 0.076 Uiso 1 1 calc R
C12 C 0.1394(2) 0.2548(3) 0.13721(15) 0.0435(5) Uani 1 1 d .
C13 C 0.3524(2) 0.2556(3) 0.21258(17) 0.0545(7) Uani 1 1 d .
C14 C 0.4039(3) 0.3780(3) 0.1726(2) 0.0667(8) Uani 1 1 d .
H01C H 0.3816 0.3776 0.1148 0.100 Uiso 1 1 calc R
H01D H 0.4998 0.3828 0.1790 0.100 Uiso 1 1 calc R
H01E H 0.3629 0.4511 0.1987 0.100 Uiso 1 1 calc R
C15 C 0.4087(4) 0.1354(4) 0.1722(3) 0.0803(10) Uani 1 1 d .
H01F H 0.3635 0.0611 0.1938 0.120 Uiso 1 1 calc R
H01G H 0.5032 0.1292 0.1836 0.120 Uiso 1 1 calc R
H01H H 0.3950 0.1399 0.1134 0.120 Uiso 1 1 calc R
C16 C 0.3779(3) 0.2582(6) 0.3048(2) 0.0913(13) Uani 1 1 d .
H02E H 0.3380 0.3339 0.3282 0.137 Uiso 1 1 calc R
H02F H 0.4731 0.2590 0.3149 0.137 Uiso 1 1 calc R
H02G H 0.3390 0.1832 0.3298 0.137 Uiso 1 1 calc R
Cl01 Cl -0.19081(11) 0.84142(8) -0.06180(5) 0.0797(3) Uani 1 1 d .
N1 N -0.3027(3) 0.6282(2) -0.01363(15) 0.0583(6) Uani 1 1 d .
N2 N 0.0060(2) 0.2634(3) 0.14910(12) 0.0568(6) Uani 1 1 d .
O1 O -0.2058(3) 0.0834(2) 0.16954(15) 0.0719(6) Uani 1 1 d .
O2 O 0.18994(19) 0.2552(2) 0.06879(10) 0.0565(5) Uani 1 1 d .
O3 O 0.20425(17) 0.2527(2) 0.20937(10) 0.0566(5) Uani 1 1 d .

loop_
_atom_site_aniso_label
_atom_site_aniso_U_11
_atom_site_aniso_U_22
_atom_site_aniso_U_33
_atom_site_aniso_U_23
_atom_site_aniso_U_13
_atom_site_aniso_U_12
C1 0.0477(15) 0.0719(18) 0.0767(18) 0.0132(15) -0.0213(14) -0.0127(13)
C2 0.0581(18) 0.0700(19) 0.0770(18) 0.0137(16) -0.0112(15) -0.0193(15)
C3 0.0622(17) 0.0567(14) 0.0485(12) -0.0006(10) 0.0027(12) 0.0013(13)
C4 0.0407(13) 0.0548(13) 0.0604(13) -0.0004(11) -0.0069(12) -0.0019(12)
C5 0.0385(12) 0.0558(13) 0.0464(11) -0.0023(9) -0.0025(11) -0.0023(10)
C6 0.0334(11) 0.0572(13) 0.0494(11) -0.0001(10) -0.0047(10) -0.0026(11)
C7 0.0404(12) 0.0715(16) 0.0469(11) 0.0000(11) 0.0061(10) -0.0021(13)
C8 0.0338(12) 0.095(2) 0.0378(11) 0.0068(12) -0.0017(9) 0.0007(13)
C9 0.0380(11) 0.0660(15) 0.0405(11) 0.0025(10) -0.0031(9) 0.0021(11)
C10 0.0628(19) 0.091(2) 0.0611(16) 0.0284(16) 0.0069(14) 0.0177(17)
C11 0.0702(19) 0.0601(16) 0.0609(15) 0.0033(13) -0.0067(14) 0.0086(13)
C12 0.0294(10) 0.0539(13) 0.0470(11) 0.0077(10) 0.0019(9) 0.0013(10)
C13 0.0275(11) 0.0754(17) 0.0606(14) 0.0181(13) -0.0029(10) 0.0031(11)
C14 0.0480(16) 0.0728(19) 0.0794(19) 0.0097(15) -0.0017(15) -0.0092(13)
C15 0.0525(18) 0.077(2) 0.112(3) 0.0175(19) -0.0024(19) 0.0126(15)
C16 0.0469(16) 0.161(4) 0.0662(19) 0.032(2) -0.0175(14) -0.002(2)
Cl01 0.0958(7) 0.0632(5) 0.0803(5) 0.0190(3) 0.0025(5) 0.0022(4)
N1 0.0517(14) 0.0612(13) 0.0621(11) 0.0006(10) -0.0078(12) 0.0079(11)
N2 0.0337(10) 0.0990(19) 0.0378(9) 0.0054(10) 0.0004(8) 0.0026(11)
O1 0.0688(14) 0.0698(13) 0.0771(13) 0.0172(10) 0.0025(12) -0.0020(12)
O2 0.0405(9) 0.0838(12) 0.0453(8) 0.0028(8) 0.0095(8) 0.0040(10)
O3 0.0276(8) 0.0955(14) 0.0466(8) 0.0140(9) 0.0007(7) -0.0024(9)

loop_
_atom_type_symbol
_atom_type_description
_atom_type_scat_dispersion_real
_atom_type_scat_dispersion_imag
_atom_type_scat_source
C C 0.0181 0.0091 'International Tables Vol C Tables 4.2.6.8 and 6.1.1.4'
H H 0.0000 0.0000 'International Tables Vol C Tables 4.2.6.8 and 6.1.1.4'
N N 0.0311 0.0180 'International Tables Vol C Tables 4.2.6.8 and 6.1.1.4'
O O 0.0492 0.0322 'International Tables Vol C Tables 4.2.6.8 and 6.1.1.4'
Cl Cl 0.3639 0.7018 'International Tables Vol C Tables 4.2.6.8 and 6.1.1.4'

loop_
_geom_angle_atom_site_label_1
_geom_angle_atom_site_label_2
_geom_angle_atom_site_label_3
_geom_angle
C2 C1 C5 119.9(3)
C3 C2 C1 116.7(3)
N1 C3 C2 126.5(3)
N1 C3 Cl01 115.7(2)
C2 C3 Cl01 117.8(3)
N1 C4 C5 125.3(3)
C4 C5 C1 116.5(2)
C4 C5 C6 121.0(2)
C1 C5 C6 122.5(2)
C5 C6 C9 113.0(2)
C5 C6 C7 113.5(2)
C9 C6 C7 103.1(2)
C8 C7 C6 105.1(2)
N2 C8 C10 108.4(3)
N2 C8 C7 100.0(2)
C10 C8 C7 111.1(2)
N2 C9 C11 108.8(2)
N2 C9 C6 101.2(2)
C11 C9 C6 110.2(2)
O1 C10 C8 111.0(2)
O1 C11 C9 110.9(3)
O2 C12 O3 126.6(2)
O2 C12 N2 122.6(2)
O3 C12 N2 110.7(2)
O3 C13 C16 101.7(2)
O3 C13 C14 109.9(2)
C16 C13 C14 110.4(3)
O3 C13 C15 109.7(3)
C16 C13 C15 112.1(3)
C14 C13 C15 112.5(3)
C3 N1 C4 115.1(3)
C12 N2 C9 124.8(2)
C12 N2 C8 128.5(2)
C9 N2 C8 104.16(19)
C10 O1 C11 112.1(3)
C12 O3 C13 120.93(19)

loop_
_geom_bond_atom_site_label_1
_geom_bond_atom_site_label_2
_geom_bond_distance
C1 C2 1.372(5)
C1 C5 1.391(4)
C2 C3 1.367(5)
C3 N1 1.299(5)
C3 Cl01 1.758(3)
C4 N1 1.339(4)
C4 C5 1.364(4)
C5 C6 1.509(4)
C6 C9 1.540(4)
C6 C7 1.554(3)
C7 C8 1.528(4)
C8 N2 1.459(3)
C8 C10 1.514(5)
C9 N2 1.456(3)
C9 C11 1.511(4)
C10 O1 1.416(5)
C11 O1 1.420(4)
C12 O2 1.215(3)
C12 O3 1.333(3)
C12 N2 1.344(3)
C13 O3 1.475(3)
C13 C16 1.511(4)
C13 C14 1.516(4)
C13 C15 1.518(5)
